data_7222121
loop_
_publ_author_name
'Feng, Xun'
'Li, Rongfang'
'Wang, Liya'
'Ng, Seik Weng'
'Qin, Guozhan'
'Ma, Lufang'

_publ_section_title
;
 A series of homonuclear lanthanide coordination polymers based on a
 fluorescent conjugated ligand: syntheses, luminescence and sensor for
 pollutant chromate anion
;
_journal_issue 41
_journal_name_full CrystEngComm
_journal_page_first 7878
_journal_paper_doi 10.1039/C5CE01454A
_journal_volume 17
_journal_year 2015
_chemical_formula_moiety 'Nd (H2 O) (C20 H10 N O8)'
_chemical_formula_sum 'C21 H12 N Nd O9'
_chemical_formula_weight 566.56
_chemical_name_systematic
; 
 ? 
;
_space_group_IT_number 2
_symmetry_cell_setting triclinic
_symmetry_space_group_name_Hall '-P 1'
_symmetry_space_group_name_H-M 'P -1'
_atom_sites_solution_hydrogens geom
_atom_sites_solution_primary direct
_atom_sites_solution_secondary difmap
_audit_creation_method SHELXL-97
_audit_update_record
;
2015-07-13 deposited with the CCDC.
2015-09-11 downloaded from the CCDC.
;
_cell_angle_alpha 64.340(1)
_cell_angle_beta 80.881(1)
_cell_angle_gamma 82.009(1)
_cell_formula_units_Z 2
_cell_length_a 9.3219(6)
_cell_length_b 10.5274(6)
_cell_length_c 11.1369(7)
_cell_measurement_temperature 293(2)
_cell_volume 969.64(10)
_computing_structure_refinement 'SHELXL-97 (Sheldrick, 1997)'
_computing_structure_solution 'SHELXS-97 (Sheldrick, 1990)'
_diffrn_ambient_temperature 293(2)
_diffrn_measured_fraction_theta_full 0.957
_diffrn_measured_fraction_theta_max 0.957
_diffrn_radiation_monochromator graphite
_diffrn_radiation_source 'fine-focus sealed tube'
_diffrn_radiation_type MoK\a
_diffrn_radiation_wavelength 0.71073
_diffrn_reflns_av_R_equivalents 0.0221
_diffrn_reflns_av_sigmaI/netI 0.0417
_diffrn_reflns_limit_h_max 12
_diffrn_reflns_limit_h_min -11
_diffrn_reflns_limit_k_max 13
_diffrn_reflns_limit_k_min -11
_diffrn_reflns_limit_l_max 14
_diffrn_reflns_limit_l_min 0
_diffrn_reflns_number 5663
_diffrn_reflns_theta_full 27.50
_diffrn_reflns_theta_max 27.50
_diffrn_reflns_theta_min 2.04
_exptl_absorpt_coefficient_mu 2.735
_exptl_absorpt_correction_T_max 0.6844
_exptl_absorpt_correction_T_min 0.5480
_exptl_absorpt_correction_type multi-scan
_exptl_absorpt_process_details sadabs
_exptl_crystal_colour pink
_exptl_crystal_density_diffrn 1.940
_exptl_crystal_density_method 'not measured'
_exptl_crystal_description block
_exptl_crystal_F_000 554
_exptl_crystal_size_max 0.25
_exptl_crystal_size_mid 0.20
_exptl_crystal_size_min 0.15
_refine_diff_density_max 2.322
_refine_diff_density_min -2.280
_refine_diff_density_rms 0.152
_refine_ls_extinction_method none
_refine_ls_goodness_of_fit_ref 1.096
_refine_ls_hydrogen_treatment constr
_refine_ls_matrix_type full
_refine_ls_number_parameters 289
_refine_ls_number_reflns 4248
_refine_ls_number_restraints 0
_refine_ls_restrained_S_all 1.096
_refine_ls_R_factor_all 0.0396
_refine_ls_R_factor_gt 0.0353
_refine_ls_shift/su_max 0.001
_refine_ls_shift/su_mean 0.001
_refine_ls_structure_factor_coef Fsqd
_refine_ls_weighting_details 'calc w=1/[\s^2^(Fo^2^)+(0.0591P)^2^+0.7510P] where P=(Fo^2^+2Fc^2^)/3'
_refine_ls_weighting_scheme calc
_refine_ls_wR_factor_gt 0.0941
_refine_ls_wR_factor_ref 0.0966
_reflns_number_gt 3868
_reflns_number_total 4248
_reflns_threshold_expression >2sigma(I)
_cod_data_source_file c5ce01454a2.cif
_cod_data_source_block nd-sr
_cod_depositor_comments 'Adding full bibliography for 7222120--7222125.cif.'
_cod_original_sg_symbol_H-M p-1
_cod_database_code 7222121

loop_
_symmetry_equiv_pos_as_xyz
'x, y, z'
'-x, -y, -z'

loop_
_atom_site_label
_atom_site_type_symbol
_atom_site_fract_x
_atom_site_fract_y
_atom_site_fract_z
_atom_site_U_iso_or_equiv
_atom_site_adp_type
_atom_site_occupancy
_atom_site_symmetry_multiplicity
_atom_site_calc_flag
_atom_site_refinement_flags
Nd1 Nd 0.17063(2) 0.59794(2) 0.506025(18) 0.01944(9) Uani 1 1 d .
O1 O 0.3891(3) 0.7507(3) 0.4082(3) 0.0275(6) Uani 1 1 d .
O2 O 0.1723(3) 0.8597(4) 0.3817(4) 0.0354(8) Uani 1 1 d .
O3 O 0.0647(3) 1.2847(4) 0.4565(4) 0.0317(7) Uani 1 1 d .
O4 O 0.2463(3) 1.3974(3) 0.4583(3) 0.0324(7) Uani 1 1 d .
O5 O 0.9904(3) 0.5878(3) 0.3411(3) 0.0289(7) Uani 1 1 d .
O6 O 1.2042(4) 0.6667(4) 0.2536(3) 0.0416(9) Uani 1 1 d .
O7 O 1.1884(4) 0.6338(4) -0.3048(3) 0.0394(8) Uani 1 1 d .
O8 O 1.3218(4) 0.5058(5) -0.1421(4) 0.0523(11) Uani 1 1 d .
O1W O 0.3815(4) 0.4511(4) 0.6270(3) 0.0364(8) Uani 1 1 d .
H11 H 0.4252 0.4032 0.5865 0.055 Uiso 1 1 calc R
H12 H 0.3510 0.3966 0.7054 0.055 Uiso 1 1 calc R
N1 N 0.5835(4) 0.8977(4) 0.1800(4) 0.0333(9) Uani 1 1 d .
H1 H 0.4954 0.9000 0.1706 0.040 Uiso 1 1 calc R
C1 C 0.3045(5) 0.8619(5) 0.3813(4) 0.0235(8) Uani 1 1 d .
C2 C 0.3607(4) 0.9984(4) 0.3579(4) 0.0221(8) Uani 1 1 d .
C3 C 0.2628(4) 1.0890(4) 0.3955(4) 0.0227(8) Uani 1 1 d .
H3 H 0.1659 1.0680 0.4212 0.027 Uiso 1 1 calc R
C4 C 0.3033(4) 1.2092(4) 0.3962(4) 0.0238(8) Uani 1 1 d .
C5 C 0.4462(5) 1.2411(5) 0.3590(6) 0.0357(11) Uani 1 1 d .
H5 H 0.4763 1.3200 0.3624 0.043 Uiso 1 1 calc R
C6 C 0.5438(5) 1.1546(6) 0.3166(6) 0.0384(12) Uani 1 1 d .
H6 H 0.6398 1.1779 0.2891 0.046 Uiso 1 1 calc R
C7 C 0.5047(5) 1.0341(5) 0.3134(5) 0.0269(9) Uani 1 1 d .
C8 C 0.1950(4) 1.3045(4) 0.4411(4) 0.0226(8) Uani 1 1 d .
C9 C 0.6179(5) 0.9581(5) 0.2564(4) 0.0278(9) Uani 1 1 d .
C10 C 0.6825(5) 0.8355(5) 0.1199(4) 0.0246(8) Uani 1 1 d .
H10 H 0.6520 0.7942 0.0705 0.030 Uiso 1 1 calc R
C11 C 0.8265(5) 0.8299(5) 0.1276(4) 0.0276(9) Uani 1 1 d .
C12 C 0.8680(5) 0.8904(5) 0.2031(4) 0.0285(9) Uani 1 1 d .
H12A H 0.9662 0.8885 0.2109 0.034 Uiso 1 1 calc R
C13 C 0.7645(5) 0.9538(5) 0.2670(5) 0.0295(9) Uani 1 1 d .
H13 H 0.7936 0.9941 0.3180 0.035 Uiso 1 1 calc R
C14 C 0.9276(5) 0.7632(5) 0.0528(4) 0.0288(9) Uani 1 1 d .
C15 C 0.9043(6) 0.7934(6) -0.0766(5) 0.0398(12) Uani 1 1 d .
H15 H 0.8244 0.8538 -0.1133 0.048 Uiso 1 1 calc R
C16 C 0.9973(5) 0.7358(6) -0.1522(4) 0.0353(11) Uani 1 1 d .
H16 H 0.9791 0.7564 -0.2387 0.042 Uiso 1 1 calc R
C17 C 1.1169(5) 0.6480(5) -0.1004(4) 0.0250(9) Uani 1 1 d .
C18 C 1.1424(5) 0.6175(5) 0.0283(4) 0.0244(8) Uani 1 1 d .
H18 H 1.2234 0.5582 0.0636 0.029 Uiso 1 1 calc R
C19 C 1.0505(5) 0.6732(5) 0.1045(4) 0.0234(8) Uani 1 1 d .
C20 C 1.0826(5) 0.6393(5) 0.2429(4) 0.0252(9) Uani 1 1 d .
C21 C 1.2159(5) 0.5883(5) -0.1863(4) 0.0285(9) Uani 1 1 d .

loop_
_atom_site_aniso_label
_atom_site_aniso_U_11
_atom_site_aniso_U_22
_atom_site_aniso_U_33
_atom_site_aniso_U_23
_atom_site_aniso_U_13
_atom_site_aniso_U_12
Nd1 0.01862(13) 0.02520(14) 0.01688(12) -0.01323(9) 0.00035(8) 0.00309(8)
O1 0.0237(15) 0.0252(15) 0.0351(16) -0.0163(13) -0.0012(12) 0.0037(12)
O2 0.0235(16) 0.0313(18) 0.052(2) -0.0201(15) -0.0002(15) 0.0011(13)
O3 0.0198(15) 0.0347(18) 0.0461(19) -0.0270(15) 0.0031(13) 0.0068(13)
O4 0.0278(16) 0.0332(18) 0.047(2) -0.0299(15) -0.0010(14) 0.0038(13)
O5 0.0329(17) 0.0295(16) 0.0201(14) -0.0106(12) 0.0042(12) 0.0038(13)
O6 0.047(2) 0.057(2) 0.0246(16) -0.0159(16) -0.0051(15) -0.0187(18)
O7 0.041(2) 0.061(2) 0.0232(16) -0.0281(16) -0.0051(14) 0.0100(17)
O8 0.050(2) 0.074(3) 0.0312(19) -0.0300(19) -0.0092(16) 0.033(2)
O1W 0.0369(19) 0.045(2) 0.0284(16) -0.0201(15) -0.0077(14) 0.0154(15)
N1 0.026(2) 0.040(2) 0.038(2) -0.0236(18) 0.0019(16) 0.0026(17)
C1 0.024(2) 0.027(2) 0.0213(18) -0.0148(16) 0.0038(15) 0.0000(16)
C2 0.021(2) 0.023(2) 0.0241(19) -0.0136(16) -0.0005(15) 0.0017(16)
C3 0.0180(19) 0.027(2) 0.0233(19) -0.0128(16) 0.0017(15) 0.0024(16)
C4 0.020(2) 0.025(2) 0.029(2) -0.0169(17) 0.0007(16) 0.0051(16)
C5 0.025(2) 0.035(3) 0.056(3) -0.031(2) 0.007(2) -0.0024(19)
C6 0.021(2) 0.041(3) 0.061(3) -0.033(3) 0.010(2) -0.003(2)
C7 0.021(2) 0.030(2) 0.032(2) -0.0187(18) 0.0049(17) 0.0029(17)
C8 0.019(2) 0.028(2) 0.0219(19) -0.0149(16) -0.0009(15) 0.0060(16)
C9 0.028(2) 0.028(2) 0.029(2) -0.0163(17) 0.0044(17) 0.0018(17)
C10 0.023(2) 0.029(2) 0.025(2) -0.0181(17) 0.0002(16) 0.0050(17)
C11 0.026(2) 0.032(2) 0.024(2) -0.0150(17) 0.0013(17) 0.0076(17)
C12 0.025(2) 0.034(2) 0.028(2) -0.0177(18) 0.0037(17) 0.0031(18)
C13 0.026(2) 0.034(2) 0.032(2) -0.0199(19) 0.0020(18) 0.0019(18)
C14 0.028(2) 0.036(2) 0.023(2) -0.0180(18) 0.0011(17) 0.0067(18)
C15 0.035(3) 0.056(3) 0.026(2) -0.020(2) -0.0087(19) 0.022(2)
C16 0.036(3) 0.054(3) 0.020(2) -0.023(2) -0.0042(18) 0.011(2)
C17 0.026(2) 0.033(2) 0.0191(18) -0.0170(16) 0.0002(16) 0.0033(17)
C18 0.023(2) 0.031(2) 0.0200(18) -0.0137(16) -0.0005(15) 0.0035(17)
C19 0.023(2) 0.029(2) 0.0188(18) -0.0117(16) 0.0018(15) -0.0004(16)
C20 0.032(2) 0.027(2) 0.0169(18) -0.0126(16) -0.0001(16) 0.0037(17)
C21 0.026(2) 0.040(3) 0.025(2) -0.0210(18) 0.0017(17) 0.0025(19)

loop_
_atom_type_symbol
_atom_type_description
_atom_type_scat_dispersion_real
_atom_type_scat_dispersion_imag
_atom_type_scat_source
C C 0.0033 0.0016 'International Tables Vol C Tables 4.2.6.8 and 6.1.1.4'
H H 0.0000 0.0000 'International Tables Vol C Tables 4.2.6.8 and 6.1.1.4'
N N 0.0061 0.0033 'International Tables Vol C Tables 4.2.6.8 and 6.1.1.4'
O O 0.0106 0.0060 'International Tables Vol C Tables 4.2.6.8 and 6.1.1.4'
Nd Nd -0.1943 3.0179 'International Tables Vol C Tables 4.2.6.8 and 6.1.1.4'

loop_
_geom_angle_atom_site_label_1
_geom_angle_atom_site_label_2
_geom_angle_atom_site_label_3
_geom_angle
_geom_angle_site_symmetry_1
_geom_angle_site_symmetry_3
O7 Nd1 O4 130.49(12) 1_456 1_545
O7 Nd1 O3 76.03(12) 1_456 2_576
O4 Nd1 O3 134.27(11) 1_545 2_576
O7 Nd1 O5 84.90(12) 1_456 2_666
O4 Nd1 O5 73.96(11) 1_545 2_666
O3 Nd1 O5 72.64(11) 2_576 2_666
O7 Nd1 O2 85.58(13) 1_456 .
O4 Nd1 O2 136.82(12) 1_545 .
O3 Nd1 O2 68.78(11) 2_576 .
O5 Nd1 O2 141.42(10) 2_666 .
O7 Nd1 O1W 68.35(12) 1_456 .
O4 Nd1 O1W 67.15(11) 1_545 .
O3 Nd1 O1W 141.29(11) 2_576 .
O5 Nd1 O1W 89.22(11) 2_666 .
O2 Nd1 O1W 121.30(12) . .
O7 Nd1 O6 153.48(14) 1_456 1_455
O4 Nd1 O6 68.56(12) 1_545 1_455
O3 Nd1 O6 104.01(12) 2_576 1_455
O5 Nd1 O6 120.84(11) 2_666 1_455
O2 Nd1 O6 70.30(12) . 1_455
O1W Nd1 O6 114.61(12) . 1_455
O7 Nd1 O1 82.95(12) 1_456 .
O4 Nd1 O1 104.07(10) 1_545 .
O3 Nd1 O1 117.16(10) 2_576 .
O5 Nd1 O1 161.73(11) 2_666 .
O2 Nd1 O1 50.89(10) . .
O1W Nd1 O1 73.63(11) . .
O6 Nd1 O1 73.41(11) 1_455 .
O7 Nd1 O5 146.50(11) 1_456 1_455
O4 Nd1 O5 70.75(10) 1_545 1_455
O3 Nd1 O5 71.87(10) 2_576 1_455
O5 Nd1 O5 76.72(10) 2_666 1_455
O2 Nd1 O5 91.54(11) . 1_455
O1W Nd1 O5 137.81(10) . 1_455
O6 Nd1 O5 48.67(10) 1_455 1_455
O1 Nd1 O5 120.30(10) . 1_455
C1 O1 Nd1 90.7(3) . .
C1 O2 Nd1 95.0(3) . .
C8 O3 Nd1 138.6(3) . 2_576
C8 O4 Nd1 140.8(3) . 1_565
C20 O5 Nd1 153.1(3) . 2_666
C20 O5 Nd1 90.5(3) . 1_655
Nd1 O5 Nd1 103.28(10) 2_666 1_655
C20 O6 Nd1 98.3(3) . 1_655
C21 O7 Nd1 150.8(3) . 1_654
Nd1 O1W H11 109.5 . .
Nd1 O1W H12 109.5 . .
H11 O1W H12 109.5 . .
C10 N1 C9 122.9(4) . .
C10 N1 H1 118.6 . .
C9 N1 H1 118.6 . .
O2 C1 O1 121.2(4) . .
O2 C1 C2 118.0(4) . .
O1 C1 C2 120.6(4) . .
C3 C2 C7 118.5(4) . .
C3 C2 C1 115.7(4) . .
C7 C2 C1 125.6(4) . .
C4 C3 C2 122.3(4) . .
C4 C3 H3 118.9 . .
C2 C3 H3 118.9 . .
C5 C4 C3 119.5(4) . .
C5 C4 C8 119.3(4) . .
C3 C4 C8 121.2(4) . .
C6 C5 C4 118.8(4) . .
C6 C5 H5 120.6 . .
C4 C5 H5 120.6 . .
C5 C6 C7 122.6(4) . .
C5 C6 H6 118.7 . .
C7 C6 H6 118.7 . .
C6 C7 C2 118.2(4) . .
C6 C7 C9 116.3(4) . .
C2 C7 C9 125.3(4) . .
O3 C8 O4 125.9(4) . .
O3 C8 C4 117.9(4) . .
O4 C8 C4 116.2(4) . .
N1 C9 C13 116.4(4) . .
N1 C9 C7 120.6(4) . .
C13 C9 C7 122.8(4) . .
N1 C10 C11 122.3(4) . .
N1 C10 H10 118.8 . .
C11 C10 H10 118.8 . .
C10 C11 C12 117.4(4) . .
C10 C11 C14 117.9(4) . .
C12 C11 C14 124.7(4) . .
C13 C12 C11 120.2(4) . .
C13 C12 H12A 119.9 . .
C11 C12 H12A 119.9 . .
C12 C13 C9 120.8(4) . .
C12 C13 H13 119.6 . .
C9 C13 H13 119.6 . .
C15 C14 C19 118.0(4) . .
C15 C14 C11 118.7(4) . .
C19 C14 C11 123.2(4) . .
C16 C15 C14 121.1(4) . .
C16 C15 H15 119.5 . .
C14 C15 H15 119.5 . .
C15 C16 C17 120.3(4) . .
C15 C16 H16 119.8 . .
C17 C16 H16 119.8 . .
C16 C17 C18 119.3(4) . .
C16 C17 C21 118.6(4) . .
C18 C17 C21 122.0(4) . .
C19 C18 C17 120.9(4) . .
C19 C18 H18 119.5 . .
C17 C18 H18 119.5 . .
C18 C19 C14 120.3(4) . .
C18 C19 C20 119.4(4) . .
C14 C19 C20 120.3(4) . .
O5 C20 O6 122.5(4) . .
O5 C20 C19 120.9(4) . .
O6 C20 C19 116.6(4) . .
O5 C20 Nd1 65.0(2) . 1_655
O6 C20 Nd1 57.5(2) . 1_655
C19 C20 Nd1 173.4(3) . 1_655
O8 C21 O7 123.5(4) . .
O8 C21 C17 120.6(4) . .
O7 C21 C17 115.8(4) . .

loop_
_geom_bond_atom_site_label_1
_geom_bond_atom_site_label_2
_geom_bond_distance
_geom_bond_site_symmetry_2
Nd1 O1 2.571(3) .
Nd1 O2 2.493(3) .
Nd1 O3 2.432(3) 2_576
Nd1 O4 2.383(3) 1_545
Nd1 O5 2.721(3) 1_455
Nd1 O5 2.470(3) 2_666
Nd1 O6 2.558(3) 1_455
Nd1 O7 2.330(3) 1_456
Nd1 O1W 2.502(3) .
O1 C1 1.263(5) .
O2 C1 1.235(5) .
O3 C8 1.233(5) .
O3 Nd1 2.432(3) 2_576
O4 C8 1.242(5) .
O4 Nd1 2.383(3) 1_565
O5 C20 1.244(5) .
O5 Nd1 2.470(3) 2_666
O5 Nd1 2.721(3) 1_655
O6 C20 1.243(6) .
O6 Nd1 2.558(3) 1_655
O7 C21 1.250(5) .
O7 Nd1 2.330(3) 1_654
O8 C21 1.231(6) .
O1W H11 0.8400 .
O1W H12 0.8400 .
N1 C10 1.321(5) .
N1 C9 1.357(6) .
N1 H1 0.8400 .
C1 C2 1.500(6) .
C2 C3 1.379(6) .
C2 C7 1.399(6) .
C3 C4 1.374(6) .
C3 H3 0.9300 .
C4 C5 1.374(6) .
C4 C8 1.506(5) .
C5 C6 1.373(6) .
C5 H5 0.9300 .
C6 C7 1.384(7) .
C6 H6 0.9300 .
C7 C9 1.465(6) .
C9 C13 1.384(6) .
C10 C11 1.350(6) .
C10 H10 0.9300 .
C11 C12 1.378(6) .
C11 C14 1.466(6) .
C12 C13 1.377(6) .
C12 H12A 0.9300 .
C13 H13 0.9300 .
C14 C15 1.382(6) .
C14 C19 1.406(6) .
C15 C16 1.376(6) .
C15 H15 0.9300 .
C16 C17 1.373(6) .
C16 H16 0.9300 .
C17 C18 1.380(5) .
C17 C21 1.497(6) .
C18 C19 1.364(6) .
C18 H18 0.9300 .
C19 C20 1.494(5) .

loop_
_geom_hbond_atom_site_label_D
_geom_hbond_atom_site_label_H
_geom_hbond_atom_site_label_A
_geom_hbond_distance_DH
_geom_hbond_distance_HA
_geom_hbond_distance_DA
_geom_hbond_angle_DHA
_geom_hbond_site_symmetry_A
O1W H11 O1 0.84 2.19 2.904(4) 142.8 2_666
O1W H12 O8 0.84 2.40 2.827(5) 112.7 1_456

loop_
_geom_torsion_atom_site_label_1
_geom_torsion_atom_site_label_2
_geom_torsion_atom_site_label_3
_geom_torsion_atom_site_label_4
_geom_torsion
_geom_torsion_site_symmetry_1
_geom_torsion_site_symmetry_4
O7 Nd1 O1 C1 -82.0(3) 1_456 .
O4 Nd1 O1 C1 148.0(2) 1_545 .
O3 Nd1 O1 C1 -11.7(3) 2_576 .
O5 Nd1 O1 C1 -130.6(3) 2_666 .
O2 Nd1 O1 C1 8.1(2) . .
O1W Nd1 O1 C1 -151.4(3) . .
O6 Nd1 O1 C1 85.9(3) 1_455 .
O5 Nd1 O1 C1 72.3(3) 1_455 .
C20 Nd1 O1 C1 78.9(3) 1_455 .
O7 Nd1 O2 C1 76.2(3) 1_456 .
O4 Nd1 O2 C1 -74.2(3) 1_545 .
O3 Nd1 O2 C1 152.9(3) 2_576 .
O5 Nd1 O2 C1 152.3(2) 2_666 .
O1W Nd1 O2 C1 14.9(3) . .
O6 Nd1 O2 C1 -92.6(3) 1_455 .
O1 Nd1 O2 C1 -8.3(2) . .
O5 Nd1 O2 C1 -137.2(3) 1_455 .
C20 Nd1 O2 C1 -115.7(3) 1_455 .
Nd1 O2 C1 O1 15.4(4) . .
Nd1 O2 C1 C2 -160.1(3) . .
Nd1 O1 C1 O2 -14.9(4) . .
Nd1 O1 C1 C2 160.5(3) . .
O2 C1 C2 C3 27.0(6) . .
O1 C1 C2 C3 -148.6(4) . .
O2 C1 C2 C7 -159.0(4) . .
O1 C1 C2 C7 25.4(6) . .
C7 C2 C3 C4 -2.9(6) . .
C1 C2 C3 C4 171.5(4) . .
C2 C3 C4 C5 -0.2(7) . .
C2 C3 C4 C8 -178.4(4) . .
C3 C4 C5 C6 2.6(7) . .
C8 C4 C5 C6 -179.2(5) . .
C4 C5 C6 C7 -1.8(9) . .
C5 C6 C7 C2 -1.4(8) . .
C5 C6 C7 C9 175.5(5) . .
C3 C2 C7 C6 3.7(7) . .
C1 C2 C7 C6 -170.2(4) . .
C3 C2 C7 C9 -173.0(4) . .
C1 C2 C7 C9 13.2(7) . .
Nd1 O3 C8 O4 10.1(7) 2_576 .
Nd1 O3 C8 C4 -169.4(3) 2_576 .
Nd1 O4 C8 O3 -6.4(8) 1_565 .
Nd1 O4 C8 C4 173.1(3) 1_565 .
C5 C4 C8 O3 170.4(4) . .
C3 C4 C8 O3 -11.4(6) . .
C5 C4 C8 O4 -9.2(6) . .
C3 C4 C8 O4 169.0(4) . .
C10 N1 C9 C13 1.0(7) . .
C10 N1 C9 C7 175.8(4) . .
C6 C7 C9 N1 -142.3(5) . .
C2 C7 C9 N1 34.4(7) . .
C6 C7 C9 C13 32.1(7) . .
C2 C7 C9 C13 -151.2(5) . .
C9 N1 C10 C11 -1.4(7) . .
N1 C10 C11 C12 0.9(7) . .
N1 C10 C11 C14 -177.6(4) . .
C10 C11 C12 C13 -0.1(7) . .
C14 C11 C12 C13 178.3(4) . .
C11 C12 C13 C9 -0.2(7) . .
N1 C9 C13 C12 -0.2(7) . .
C7 C9 C13 C12 -174.9(4) . .
C10 C11 C14 C15 43.2(7) . .
C12 C11 C14 C15 -135.2(5) . .
C10 C11 C14 C19 -139.0(5) . .
C12 C11 C14 C19 42.6(7) . .
C19 C14 C15 C16 0.9(8) . .
C11 C14 C15 C16 178.8(5) . .
C14 C15 C16 C17 -0.8(9) . .
C15 C16 C17 C18 0.3(8) . .
C15 C16 C17 C21 -179.6(5) . .
C16 C17 C18 C19 0.1(7) . .
C21 C17 C18 C19 -180.0(4) . .
C17 C18 C19 C14 -0.1(7) . .
C17 C18 C19 C20 -179.3(4) . .
C15 C14 C19 C18 -0.4(7) . .
C11 C14 C19 C18 -178.3(4) . .
C15 C14 C19 C20 178.8(5) . .
C11 C14 C19 C20 0.9(7) . .
Nd1 O5 C20 O6 -119.1(6) 2_666 .
Nd1 O5 C20 O6 2.5(5) 1_655 .
Nd1 O5 C20 C19 61.7(8) 2_666 .
Nd1 O5 C20 C19 -176.6(4) 1_655 .
Nd1 O5 C20 Nd1 -121.7(6) 2_666 1_655
Nd1 O6 C20 O5 -2.7(5) 1_655 .
Nd1 O6 C20 C19 176.4(3) 1_655 .
C18 C19 C20 O5 -125.1(5) . .
C14 C19 C20 O5 55.7(6) . .
C18 C19 C20 O6 55.7(6) . .
C14 C19 C20 O6 -123.5(5) . .
C18 C19 C20 Nd1 83(3) . 1_655
C14 C19 C20 Nd1 -96(3) . 1_655
Nd1 O7 C21 O8 43.2(10) 1_654 .
Nd1 O7 C21 C17 -140.9(5) 1_654 .
C16 C17 C21 O8 -177.8(5) . .
C18 C17 C21 O8 2.3(7) . .
C16 C17 C21 O7 6.2(7) . .
C18 C17 C21 O7 -173.8(4) . .
